data_1575679
loop_
_publ_author_name
'Heller, Jan'
'Buch, Christoph D.'
'Virovets, Alexander V.'
'Peresypkina, Eugenia'
'Lerner, Hans-Wolfram'
'Fantuzzi, Felipe'
'Wagner, Matthias'

_publ_section_title
;
 Synthesis of perhalogenated silylboranes (X = Cl, I) and their
 application in regiodivergent alkene silaboration.
;
_journal_issue 43
_journal_name_full 'Chemical science'
_journal_page_first 20329
_journal_page_last 20343
_journal_paper_doi 10.1039/d5sc06234a
_journal_volume 16
_journal_year 2025
_chemical_formula_moiety 'B Cl0.97 I5.03 Si, C8 H20 N'
_chemical_formula_sum 'C8 H20 B Cl0.97 I5.03 N Si'
_chemical_formula_weight 841.61
_chemical_properties_physical Air-sensitive,Moisture-sensitive
_space_group_crystal_system orthorhombic
_space_group_IT_number 19
_space_group_name_Hall 'P 2ac 2ab'
_space_group_name_H-M_alt 'P 21 21 21'
_atom_sites_solution_hydrogens geom
_atom_sites_solution_primary dual
_atom_sites_solution_secondary difmap
_audit_creation_method SHELXL-2019/3
_audit_update_record
;
2025-07-08 deposited with the CCDC.	2025-09-10 downloaded from the CCDC.
;
_cell_angle_alpha 90
_cell_angle_beta 90
_cell_angle_gamma 90
_cell_formula_units_Z 4
_cell_length_a 12.2698(4)
_cell_length_b 12.9350(5)
_cell_length_c 13.0533(5)
_cell_measurement_reflns_used 18408
_cell_measurement_temperature 173(2)
_cell_measurement_theta_max 30.4250
_cell_measurement_theta_min 3.5340
_cell_volume 2071.69(13)
_computing_cell_refinement 'CrysAlisPro 1.171.42.43a (Rigaku OD, 2022)'
_computing_data_collection 'X-Area (Stoe & Cie, 2001)'
_computing_data_reduction 'CrysAlisPro 1.171.42.43a (Rigaku OD, 2022)'
_computing_publication_material 'IUCr PublCIF online service'
_computing_structure_refinement 'SHELXL-2019/2 (Sheldrick, 2019)'
_computing_structure_solution 'SHELXT (G. M. Sheldrick, 2015)'
_diffrn_ambient_temperature 173(2)
_diffrn_detector 'image plate'
_diffrn_detector_area_resol_mean 6.67
_diffrn_detector_type 'STOE image plate (34 cm diameter)'
_diffrn_measured_fraction_theta_full 0.998
_diffrn_measured_fraction_theta_max 0.997
_diffrn_measurement_device '2-circle goniometer'
_diffrn_measurement_device_type 'STOE IPDS II two-circle-diffractometer'
_diffrn_measurement_method \w
_diffrn_radiation_monochromator mirror
_diffrn_radiation_type MoK\a
_diffrn_radiation_wavelength 0.71073
_diffrn_reflns_av_R_equivalents 0.0785
_diffrn_reflns_av_unetI/netI 0.0355
_diffrn_reflns_Laue_measured_fraction_full 0.998
_diffrn_reflns_Laue_measured_fraction_max 0.997
_diffrn_reflns_limit_h_max 17
_diffrn_reflns_limit_h_min -17
_diffrn_reflns_limit_k_max 18
_diffrn_reflns_limit_k_min -18
_diffrn_reflns_limit_l_max 18
_diffrn_reflns_limit_l_min -18
_diffrn_reflns_number 46719
_diffrn_reflns_point_group_measured_fraction_full 0.998
_diffrn_reflns_point_group_measured_fraction_max 0.996
_diffrn_reflns_theta_full 25.242
_diffrn_reflns_theta_max 30.565
_diffrn_reflns_theta_min 3.150
_diffrn_source 'Genix 3D I\mS microfocus X-ray source'
_exptl_absorpt_coefficient_mu 7.716
_exptl_absorpt_correction_T_max 1.00000
_exptl_absorpt_correction_T_min 0.03060
_exptl_absorpt_correction_type multi-scan
_exptl_absorpt_process_details
;
CrysAlisPro 1.171.42.43a (Rigaku Oxford Diffraction, 2022)
Empirical absorption correction using spherical harmonics,
implemented in SCALE3 ABSPACK scaling algorithm.
;
_exptl_crystal_colour colourless
_exptl_crystal_density_diffrn 2.698
_exptl_crystal_description 'elongated plate'
_exptl_crystal_F_000 1508
_exptl_crystal_size_max 0.390
_exptl_crystal_size_mid 0.120
_exptl_crystal_size_min 0.070
_refine_diff_density_max 1.068
_refine_diff_density_min -1.254
_refine_diff_density_rms 0.179
_refine_ls_abs_structure_details
;
 Refined as an inversion twin.
;
_refine_ls_abs_structure_Flack 0.21(4)
_refine_ls_extinction_method none
_refine_ls_goodness_of_fit_ref 1.046
_refine_ls_hydrogen_treatment constr
_refine_ls_matrix_type full
_refine_ls_number_parameters 159
_refine_ls_number_reflns 6351
_refine_ls_number_restraints 0
_refine_ls_restrained_S_all 1.046
_refine_ls_R_factor_all 0.0326
_refine_ls_R_factor_gt 0.0305
_refine_ls_shift/su_max 0.001
_refine_ls_shift/su_mean 0.000
_refine_ls_structure_factor_coef Fsqd
_refine_ls_weighting_details 'w=1/[\s^2^(Fo^2^)+(0.0330P)^2^+3.0215P] where P=(Fo^2^+2Fc^2^)/3'
_refine_ls_weighting_scheme calc
_refine_ls_wR_factor_gt 0.0722
_refine_ls_wR_factor_ref 0.0741
_reflns_Friedel_coverage 0.786
_reflns_Friedel_fraction_full 0.999
_reflns_Friedel_fraction_max 0.996
_reflns_number_gt 6080
_reflns_number_total 6351
_reflns_threshold_expression 'I > 2\s(I)'
_cod_data_source_file d5sc06234a3.cif
_cod_data_source_block Et4NI203Cl097BSiI3_wa3513-jh174
_cod_depositor_comments 'Adding full bibliography for 1575660--1575680.cif.'
_cod_original_cell_volume 2071.68(12)
_cod_database_code 1575679
_shelx_shelxl_version_number 2019/3
_shelx_space_group_comment
;
The symmetry employed for this shelxl refinement is uniquely defined
by the following loop, which should always be used as a source of
symmetry information in preference to the above space-group names.
They are only intended as comments.
;
_shelx_estimated_absorpt_t_min 0.153
_shelx_estimated_absorpt_t_max 0.614

loop_
_space_group_symop_operation_xyz
'x, y, z'
'-x+1/2, -y, z+1/2'
'-x, y+1/2, -z+1/2'
'x+1/2, -y+1/2, -z'

loop_
_atom_site_label
_atom_site_type_symbol
_atom_site_fract_x
_atom_site_fract_y
_atom_site_fract_z
_atom_site_U_iso_or_equiv
_atom_site_adp_type
_atom_site_occupancy
_atom_site_site_symmetry_order
_atom_site_calc_flag
_atom_site_refinement_flags_posn
_atom_site_refinement_flags_adp
_atom_site_refinement_flags_occupancy
_atom_site_disorder_assembly
_atom_site_disorder_group
Si1 Si 0.63995(12) -0.07484(12) 0.44522(14) 0.0219(3) Uani 1 1 d . . . . .
B1 B 0.5943(6) 0.0741(5) 0.4420(7) 0.0284(13) Uani 1 1 d . . . . .
Cl1 Cl 0.50183(6) 0.10834(5) 0.57240(6) 0.03161(14) Uani 0.5412 1 d . . P . .
I1 I 0.50183(6) 0.10834(5) 0.57240(6) 0.03161(14) Uani 0.4588 1 d . . P . .
I2 I 0.49360(4) 0.10435(4) 0.30491(4) 0.03741(12) Uani 0.8437 1 d . . P . .
Cl2 Cl 0.49360(4) 0.10435(4) 0.30491(4) 0.03741(12) Uani 0.1563 1 d . . P . .
I3 I 0.74146(4) 0.17094(4) 0.44057(5) 0.03720(13) Uani 0.725 1 d . . P . .
Cl3 Cl 0.74146(4) 0.17094(4) 0.44057(5) 0.03720(13) Uani 0.275 1 d . . P . .
I4 I 0.75572(4) -0.12656(3) 0.30007(3) 0.03466(10) Uani 1 1 d . . . . .
I5 I 0.74186(3) -0.11627(3) 0.60193(3) 0.02882(9) Uani 1 1 d . . . . .
I6 I 0.48204(3) -0.19156(3) 0.44265(4) 0.03377(10) Uani 1 1 d . . . . .
N1 N 0.6163(4) 0.4882(4) 0.5766(4) 0.0242(10) Uani 1 1 d . . . . .
C1 C 0.6057(5) 0.5838(5) 0.6439(5) 0.0294(12) Uani 1 1 d . . . . .
H1A H 0.598878 0.645105 0.598861 0.035 Uiso 1 1 calc R U . . .
H1B H 0.537366 0.578156 0.683763 0.035 Uiso 1 1 calc R U . . .
C2 C 0.6978(6) 0.6022(6) 0.7170(6) 0.0385(15) Uani 1 1 d . . . . .
H2A H 0.767280 0.596646 0.680411 0.058 Uiso 1 1 calc R U . . .
H2B H 0.695288 0.550488 0.771840 0.058 Uiso 1 1 calc R U . . .
H2C H 0.691063 0.671514 0.746699 0.058 Uiso 1 1 calc R U . . .
C3 C 0.5147(5) 0.4844(5) 0.5089(5) 0.0280(11) Uani 1 1 d . . . . .
H3A H 0.449961 0.478351 0.553775 0.034 Uiso 1 1 calc R U . . .
H3B H 0.508763 0.550931 0.471789 0.034 Uiso 1 1 calc R U . . .
C4 C 0.5112(6) 0.3980(6) 0.4316(6) 0.0392(15) Uani 1 1 d . . . . .
H4A H 0.442415 0.401160 0.393549 0.059 Uiso 1 1 calc R U . . .
H4B H 0.516538 0.331455 0.467069 0.059 Uiso 1 1 calc R U . . .
H4C H 0.572362 0.405273 0.383843 0.059 Uiso 1 1 calc R U . . .
C5 C 0.7197(5) 0.4936(5) 0.5120(5) 0.0288(12) Uani 1 1 d . . . . .
H5A H 0.783184 0.498005 0.558583 0.035 Uiso 1 1 calc R U . . .
H5B H 0.726459 0.428492 0.472668 0.035 Uiso 1 1 calc R U . . .
C6 C 0.7246(6) 0.5839(5) 0.4374(6) 0.0355(13) Uani 1 1 d . . . . .
H6A H 0.662036 0.580663 0.390842 0.053 Uiso 1 1 calc R U . . .
H6B H 0.792258 0.580079 0.397718 0.053 Uiso 1 1 calc R U . . .
H6C H 0.722626 0.649060 0.475655 0.053 Uiso 1 1 calc R U . . .
C7 C 0.6257(5) 0.3905(5) 0.6415(5) 0.0299(12) Uani 1 1 d . . . . .
H7A H 0.630353 0.330315 0.594796 0.036 Uiso 1 1 calc R U . . .
H7B H 0.694818 0.393732 0.680398 0.036 Uiso 1 1 calc R U . . .
C8 C 0.5339(6) 0.3718(6) 0.7161(6) 0.0382(15) Uani 1 1 d . . . . .
H8A H 0.530027 0.429315 0.764823 0.057 Uiso 1 1 calc R U . . .
H8B H 0.547197 0.307213 0.753397 0.057 Uiso 1 1 calc R U . . .
H8C H 0.464900 0.366602 0.678676 0.057 Uiso 1 1 calc R U . . .

loop_
_atom_site_aniso_label
_atom_site_aniso_U_11
_atom_site_aniso_U_22
_atom_site_aniso_U_33
_atom_site_aniso_U_23
_atom_site_aniso_U_13
_atom_site_aniso_U_12
Si1 0.0201(6) 0.0190(6) 0.0267(8) 0.0001(6) -0.0001(6) 0.0016(5)
B1 0.028(3) 0.021(3) 0.036(4) 0.005(3) -0.001(3) 0.002(2)
Cl1 0.0341(3) 0.0269(3) 0.0339(3) 0.0020(3) 0.0063(3) 0.0003(3)
I1 0.0341(3) 0.0269(3) 0.0339(3) 0.0020(3) 0.0063(3) 0.0003(3)
I2 0.0403(3) 0.0406(3) 0.0314(2) 0.0037(2) -0.0087(2) 0.0057(2)
Cl2 0.0403(3) 0.0406(3) 0.0314(2) 0.0037(2) -0.0087(2) 0.0057(2)
I3 0.0269(2) 0.0239(2) 0.0608(3) 0.0015(2) 0.0063(3) 0.00189(18)
Cl3 0.0269(2) 0.0239(2) 0.0608(3) 0.0015(2) 0.0063(3) 0.00189(18)
I4 0.0373(2) 0.0360(2) 0.0307(2) -0.00031(15) 0.00833(18) 0.00672(18)
I5 0.02940(18) 0.02769(17) 0.02939(18) -0.00058(14) -0.00550(15) 0.00427(16)
I6 0.02368(16) 0.02486(17) 0.0528(3) -0.00212(18) -0.00384(18) -0.00188(14)
N1 0.025(2) 0.023(2) 0.024(3) -0.0011(18) -0.0003(17) 0.0031(18)
C1 0.034(3) 0.022(3) 0.032(3) -0.004(2) 0.003(2) 0.003(2)
C2 0.043(4) 0.041(4) 0.032(3) 0.002(3) -0.005(3) -0.009(3)
C3 0.025(3) 0.029(3) 0.030(3) 0.001(2) -0.004(2) 0.000(2)
C4 0.040(3) 0.034(3) 0.044(4) -0.006(3) -0.008(3) 0.000(3)
C5 0.025(3) 0.030(3) 0.031(3) -0.003(2) 0.002(2) 0.003(2)
C6 0.033(3) 0.037(3) 0.036(3) -0.002(3) 0.002(3) -0.001(3)
C7 0.032(3) 0.024(3) 0.033(3) 0.007(2) -0.002(2) 0.004(2)
C8 0.041(4) 0.034(3) 0.040(4) 0.006(3) 0.003(3) 0.000(3)

loop_
_atom_type_symbol
_atom_type_description
_atom_type_scat_dispersion_real
_atom_type_scat_dispersion_imag
_atom_type_scat_source
C C 0.0033 0.0016 'International Tables Vol C Tables 4.2.6.8 and 6.1.1.4'
H H 0.0000 0.0000 'International Tables Vol C Tables 4.2.6.8 and 6.1.1.4'
B B 0.0013 0.0007 'International Tables Vol C Tables 4.2.6.8 and 6.1.1.4'
N N 0.0061 0.0033 'International Tables Vol C Tables 4.2.6.8 and 6.1.1.4'
Si Si 0.0817 0.0704 'International Tables Vol C Tables 4.2.6.8 and 6.1.1.4'
Cl Cl 0.1484 0.1585 'International Tables Vol C Tables 4.2.6.8 and 6.1.1.4'
I I -0.4742 1.8119 'International Tables Vol C Tables 4.2.6.8 and 6.1.1.4'

loop_
_geom_angle_atom_site_label_1
_geom_angle_atom_site_label_2
_geom_angle_atom_site_label_3
_geom_angle
_geom_angle_site_symmetry_1
_geom_angle_site_symmetry_3
_geom_angle_publ_flag
B1 Si1 I6 111.7(2) . . ?
B1 Si1 I5 111.7(2) . . ?
I6 Si1 I5 106.19(6) . . ?
B1 Si1 I4 113.9(2) . . ?
I6 Si1 I4 106.12(6) . . ?
I5 Si1 I4 106.74(6) . . ?
Si1 B1 I1 109.7(3) . . ?
Si1 B1 I3 108.5(3) . . ?
I1 B1 I3 109.4(3) . . ?
Si1 B1 I2 110.1(4) . . ?
I1 B1 I2 108.5(3) . . ?
I3 B1 I2 110.6(3) . . ?
C1 N1 C5 110.7(5) . . ?
C1 N1 C7 111.1(5) . . ?
C5 N1 C7 106.4(5) . . ?
C1 N1 C3 106.9(5) . . ?
C5 N1 C3 111.1(5) . . ?
C7 N1 C3 110.8(5) . . ?
C2 C1 N1 115.6(5) . . ?
C2 C1 H1A 108.4 . . ?
N1 C1 H1A 108.4 . . ?
C2 C1 H1B 108.4 . . ?
N1 C1 H1B 108.4 . . ?
H1A C1 H1B 107.4 . . ?
C1 C2 H2A 109.5 . . ?
C1 C2 H2B 109.5 . . ?
H2A C2 H2B 109.5 . . ?
C1 C2 H2C 109.5 . . ?
H2A C2 H2C 109.5 . . ?
H2B C2 H2C 109.5 . . ?
C4 C3 N1 115.8(5) . . ?
C4 C3 H3A 108.3 . . ?
N1 C3 H3A 108.3 . . ?
C4 C3 H3B 108.3 . . ?
N1 C3 H3B 108.3 . . ?
H3A C3 H3B 107.4 . . ?
C3 C4 H4A 109.5 . . ?
C3 C4 H4B 109.5 . . ?
H4A C4 H4B 109.5 . . ?
C3 C4 H4C 109.5 . . ?
H4A C4 H4C 109.5 . . ?
H4B C4 H4C 109.5 . . ?
C6 C5 N1 114.9(5) . . ?
C6 C5 H5A 108.5 . . ?
N1 C5 H5A 108.5 . . ?
C6 C5 H5B 108.5 . . ?
N1 C5 H5B 108.5 . . ?
H5A C5 H5B 107.5 . . ?
C5 C6 H6A 109.5 . . ?
C5 C6 H6B 109.5 . . ?
H6A C6 H6B 109.5 . . ?
C5 C6 H6C 109.5 . . ?
H6A C6 H6C 109.5 . . ?
H6B C6 H6C 109.5 . . ?
C8 C7 N1 115.8(5) . . ?
C8 C7 H7A 108.3 . . ?
N1 C7 H7A 108.3 . . ?
C8 C7 H7B 108.3 . . ?
N1 C7 H7B 108.3 . . ?
H7A C7 H7B 107.4 . . ?
C7 C8 H8A 109.5 . . ?
C7 C8 H8B 109.5 . . ?
H8A C8 H8B 109.5 . . ?
C7 C8 H8C 109.5 . . ?
H8A C8 H8C 109.5 . . ?
H8B C8 H8C 109.5 . . ?

loop_
_geom_bond_atom_site_label_1
_geom_bond_atom_site_label_2
_geom_bond_distance
_geom_bond_site_symmetry_2
_geom_bond_publ_flag
Si1 B1 2.007(7) . ?
Si1 I6 2.4565(16) . ?
Si1 I5 2.4567(18) . ?
Si1 I4 2.4608(17) . ?
B1 I1 2.093(8) . ?
B1 I3 2.198(7) . ?
B1 I2 2.209(8) . ?
N1 C1 1.522(8) . ?
N1 C5 1.525(8) . ?
N1 C7 1.526(8) . ?
N1 C3 1.529(8) . ?
C1 C2 1.498(10) . ?
C1 H1A 0.9900 . ?
C1 H1B 0.9900 . ?
C2 H2A 0.9800 . ?
C2 H2B 0.9800 . ?
C2 H2C 0.9800 . ?
C3 C4 1.506(9) . ?
C3 H3A 0.9900 . ?
C3 H3B 0.9900 . ?
C4 H4A 0.9800 . ?
C4 H4B 0.9800 . ?
C4 H4C 0.9800 . ?
C5 C6 1.521(10) . ?
C5 H5A 0.9900 . ?
C5 H5B 0.9900 . ?
C6 H6A 0.9800 . ?
C6 H6B 0.9800 . ?
C6 H6C 0.9800 . ?
C7 C8 1.509(10) . ?
C7 H7A 0.9900 . ?
C7 H7B 0.9900 . ?
C8 H8A 0.9800 . ?
C8 H8B 0.9800 . ?
C8 H8C 0.9800 . ?

loop_
_geom_hbond_atom_site_label_D
_geom_hbond_atom_site_label_H
_geom_hbond_atom_site_label_A
_geom_hbond_distance_DH
_geom_hbond_distance_HA
_geom_hbond_distance_DA
_geom_hbond_angle_DHA
_geom_hbond_site_symmetry_A
_geom_hbond_publ_flag
C1 H1B I1 0.99 3.24 3.945(7) 129.3 3_656 yes
C3 H3A I3 0.99 3.21 3.964(6) 134.6 4_456 yes
C4 H4B I1 0.98 3.20 4.175(8) 172.4 . yes
C6 H6A I2 0.98 3.20 4.152(8) 163.2 3_655 yes
C7 H7A I1 0.99 3.29 4.055(7) 135.5 . yes
C7 H7A I3 0.99 3.19 4.118(7) 157.2 . yes
C8 H8A I1 0.98 3.17 4.144(8) 175.2 3_656 yes
C8 H8C I3 0.98 3.19 4.167(8) 175.1 4_456 yes

loop_
_geom_torsion_atom_site_label_1
_geom_torsion_atom_site_label_2
_geom_torsion_atom_site_label_3
_geom_torsion_atom_site_label_4
_geom_torsion
_geom_torsion_site_symmetry_1
_geom_torsion_site_symmetry_2
_geom_torsion_site_symmetry_3
_geom_torsion_site_symmetry_4
_geom_torsion_publ_flag
C5 N1 C1 C2 -59.0(7) . . . . ?
C7 N1 C1 C2 58.9(7) . . . . ?
C3 N1 C1 C2 179.9(6) . . . . ?
C1 N1 C3 C4 176.8(6) . . . . ?
C5 N1 C3 C4 56.0(7) . . . . ?
C7 N1 C3 C4 -62.0(7) . . . . ?
C1 N1 C5 C6 -61.9(7) . . . . ?
C7 N1 C5 C6 177.4(5) . . . . ?
C3 N1 C5 C6 56.7(7) . . . . ?
C1 N1 C7 C8 56.6(7) . . . . ?
C5 N1 C7 C8 177.1(6) . . . . ?
C3 N1 C7 C8 -62.0(7) . . . . ?
